data_7046883
loop_
_publ_author_name
'Yu, You-Zhu'
'Hu, Yue-Qiao'
'Guo, Yu-Hua'
'Niu, Yong-Sheng'
'Yang, Li-Guo'
'Song, Hai-Xiang'
'Shen, Yan-Hong'
'Zheng, Xiao-Ming'
'Hou, Shao-Gang'
'Feng, Guo-Dong'

_publ_section_title
;
 Syntheses, crystal-solution structures and magnetic properties of a
 series of decanuclear heterometallic [LnCoCo] (Ln = Eu, Gd, Tb, Dy)
 clusters.
;
_journal_issue 30
_journal_name_full 'Dalton transactions (Cambridge, England : 2003)'
_journal_page_first 10124
_journal_page_last 10129
_journal_paper_doi 10.1039/c8dt01252k
_journal_volume 47
_journal_year 2018
_chemical_formula_sum 'C42 H102 Cl4 Co8 Dy2 N8 O34'
_chemical_formula_weight 2201.55
_chemical_name_common Co8Dy2
_space_group_crystal_system triclinic
_space_group_IT_number 2
_space_group_name_Hall '-P 1'
_space_group_name_H-M_alt 'P -1'
_symmetry_space_group_name_Hall '-P 1'
_symmetry_space_group_name_H-M 'P -1'
_atom_sites_solution_hydrogens mixed
_audit_creation_method SHELXL-2014/7
_audit_update_record
;
2018-06-21 deposited with the CCDC.
2018-06-27 downloaded from the CCDC.
;
_cell_angle_alpha 72.181(7)
_cell_angle_beta 67.638(7)
_cell_angle_gamma 65.939(7)
_cell_formula_units_Z 1
_cell_length_a 11.604(8)
_cell_length_b 13.227(9)
_cell_length_c 14.653(9)
_cell_measurement_reflns_used 9888
_cell_measurement_temperature 296(2)
_cell_measurement_theta_max 28.41
_cell_measurement_theta_min 3.06
_cell_volume 1869(2)
_computing_cell_refinement 'Bruker SMART'
_computing_data_collection 'Bruker SMART'
_computing_data_reduction 'Bruker SAINT'
_computing_molecular_graphics 'SHELXL-2014/7 (Sheldrick, 2014)'
_computing_publication_material 'SHELXL-2014/7 (Sheldrick, 2014)'
_computing_structure_refinement 'SHELXL-2014/7 (Sheldrick, 2014)'
_computing_structure_solution 'SHELXL-2014/7 (Sheldrick, 2014)'
_diffrn_ambient_temperature 296(2)
_diffrn_measured_fraction_theta_full 0.986
_diffrn_measured_fraction_theta_max 0.986
_diffrn_measurement_device_type 'CCD area detector'
_diffrn_measurement_method 'phi and omega scans'
_diffrn_radiation_monochromator graphite
_diffrn_radiation_source 'sealed tube'
_diffrn_radiation_type MoK\a
_diffrn_radiation_wavelength 0.71073
_diffrn_reflns_av_R_equivalents 0.0496
_diffrn_reflns_av_unetI/netI 0.0422
_diffrn_reflns_Laue_measured_fraction_full 0.986
_diffrn_reflns_Laue_measured_fraction_max 0.986
_diffrn_reflns_limit_h_max 13
_diffrn_reflns_limit_h_min -13
_diffrn_reflns_limit_k_max 15
_diffrn_reflns_limit_k_min -15
_diffrn_reflns_limit_l_max 17
_diffrn_reflns_limit_l_min -17
_diffrn_reflns_number 26311
_diffrn_reflns_point_group_measured_fraction_full 0.986
_diffrn_reflns_point_group_measured_fraction_max 0.986
_diffrn_reflns_theta_full 24.995
_diffrn_reflns_theta_max 24.995
_diffrn_reflns_theta_min 3.817
_exptl_absorpt_coefficient_mu 3.928
_exptl_absorpt_correction_type multi-scan
_exptl_absorpt_process_details 'SADABS (Sheldrick,1996)'
_exptl_crystal_colour red
_exptl_crystal_density_diffrn 1.956
_exptl_crystal_description block
_exptl_crystal_F_000 1098
_exptl_crystal_size_max 0.150
_exptl_crystal_size_mid 0.140
_exptl_crystal_size_min 0.120
_exptl_transmission_factor_max 0.624
_exptl_transmission_factor_min 0.560
_refine_diff_density_max 3.926
_refine_diff_density_min -1.686
_refine_diff_density_rms 0.174
_refine_ls_extinction_method none
_refine_ls_goodness_of_fit_ref 1.061
_refine_ls_hydrogen_treatment constr
_refine_ls_matrix_type full
_refine_ls_number_parameters 442
_refine_ls_number_reflns 6499
_refine_ls_number_restraints 38
_refine_ls_restrained_S_all 1.066
_refine_ls_R_factor_all 0.0638
_refine_ls_R_factor_gt 0.0506
_refine_ls_shift/su_max 0.001
_refine_ls_shift/su_mean 0.000
_refine_ls_structure_factor_coef Fsqd
_refine_ls_weighting_details 'w=1/[\s^2^(Fo^2^)+(0.0777P)^2^+10.6977P] where P=(Fo^2^+2Fc^2^)/3'
_refine_ls_weighting_scheme calc
_refine_ls_wR_factor_gt 0.1282
_refine_ls_wR_factor_ref 0.1447
_reflns_Friedel_coverage 0.000
_reflns_number_gt 5431
_reflns_number_total 6499
_reflns_threshold_expression 'I > 2\s(I)'
_cod_data_source_file c8dt01252k2.cif
_cod_data_source_block Co8Dy2
_cod_depositor_comments 'Adding full bibliography for 7046880--7046883.cif.'
_cod_database_code 7046883
_shelx_shelxl_version_number 2014/7
_shelx_space_group_comment
;
The symmetry employed for this shelxl refinement is uniquely defined
by the following loop, which should always be used as a source of
symmetry information in preference to the above space-group names.
They are only intended as comments.
;
_shelx_estimated_absorpt_t_min 0.590
_shelx_estimated_absorpt_t_max 0.650

loop_
_space_group_symop_operation_xyz
'x, y, z'
'-x, -y, -z'

loop_
_atom_site_label
_atom_site_type_symbol
_atom_site_fract_x
_atom_site_fract_y
_atom_site_fract_z
_atom_site_U_iso_or_equiv
_atom_site_adp_type
_atom_site_occupancy
_atom_site_site_symmetry_order
_atom_site_calc_flag
_atom_site_refinement_flags_posn
_atom_site_refinement_flags_adp
Dy1 Dy 0.63785(3) 0.37566(3) 0.31348(2) 0.03192(14) Uani 1 1 d . .
Co1 Co 0.62411(9) 0.44127(8) 0.53052(7) 0.0310(2) Uani 1 1 d . .
Co4 Co 0.66913(10) 0.60908(8) 0.27656(7) 0.0319(2) Uani 1 1 d . .
Co3 Co 0.71247(10) 0.20390(8) 0.18226(8) 0.0342(3) Uani 1 1 d . .
Co2 Co 0.44560(10) 0.27523(9) 0.25003(8) 0.0383(3) Uani 1 1 d . .
Cl1 Cl 0.2885(2) 0.3668(2) 0.1595(2) 0.0599(6) Uani 1 1 d . .
O9 O 0.5136(5) 0.4002(4) 0.4751(3) 0.0293(11) Uani 1 1 d . .
H9C H 0.4795 0.3392 0.5173 0.035 Uiso 1 1 calc R U
O12 O 0.7249(5) 0.5101(4) 0.1866(4) 0.0380(13) Uani 1 1 d . .
O11 O 0.6215(5) 0.7083(4) 0.3670(4) 0.0375(12) Uani 1 1 d . .
O14 O 0.7555(5) 0.4819(5) 0.5678(4) 0.0434(13) Uani 1 1 d . .
O3 O 0.5976(5) 0.3549(4) 0.1648(4) 0.0363(12) Uani 1 1 d . .
O13 O 0.7295(5) 0.4746(4) 0.3710(4) 0.0347(12) Uani 1 1 d . .
O5 O 0.6073(5) 0.2027(4) 0.3199(4) 0.0364(12) Uani 1 1 d . .
O6 O 0.3957(5) 0.3963(5) 0.3326(4) 0.0416(13) Uani 1 1 d . .
O1 O 0.3369(6) 0.1826(6) 0.3647(5) 0.0566(17) Uani 1 1 d . .
H1C H 0.3483 0.1693 0.4217 0.068 Uiso 1 1 d R U
O8 O 0.7526(6) 0.2769(5) 0.5548(5) 0.0494(15) Uani 1 1 d . .
O4 O 0.8238(5) 0.2610(4) 0.2022(4) 0.0372(12) Uani 1 1 d . .
O10 O 0.5051(5) 0.5784(4) 0.3176(4) 0.0325(11) Uani 1 1 d . .
O2 O 0.5878(6) 0.1552(5) 0.1670(4) 0.0430(13) Uani 1 1 d . .
N1 N 0.7910(7) 0.2209(6) 0.0384(5) 0.0434(17) Uani 1 1 d . .
H1D H 0.8872 0.1876 0.0234 0.052 Uiso 1 1 calc R U
N3 N 0.5919(8) 0.7441(6) 0.1879(5) 0.0448(17) Uani 1 1 d . .
C11 C 0.7214(7) 0.5513(6) 0.6226(6) 0.0362(17) Uani 1 1 d . .
H11A H 0.7983 0.5555 0.6294 0.054 Uiso 1 1 d R U
N2 N 0.8272(7) 0.0566(6) 0.2229(5) 0.0459(17) Uani 1 1 d . .
H2C H 0.8306 0.0009 0.1897 0.055 Uiso 1 1 calc R U
N4 N 0.8466(7) 0.6159(6) 0.2237(5) 0.0419(16) Uani 1 1 d . .
C12 C 0.4451(9) 0.6332(7) 0.2382(6) 0.045(2) Uani 1 1 d . .
H12A H 0.3536 0.6365 0.2623 0.054 Uiso 1 1 d R U
H12B H 0.4908 0.5914 0.1834 0.054 Uiso 1 1 d R U
C15 C 0.5431(10) 0.8182(7) 0.3352(7) 0.054(2) Uani 1 1 d . .
H15A H 0.5558 0.8719 0.3600 0.065 Uiso 1 1 d R U
H15B H 0.4506 0.8243 0.3622 0.065 Uiso 1 1 d R U
C19 C 0.9149(9) 0.5380(8) 0.2991(7) 0.052(2) Uani 1 1 d . .
H19A H 0.8949 0.5765 0.3527 0.063 Uiso 1 1 d R U
H19B H 1.0097 0.5144 0.2678 0.063 Uiso 1 1 d R U
C3 C 0.7423(10) 0.1574(8) 0.0021(7) 0.051(2) Uani 1 1 d . .
H3A H 0.7976 0.0789 0.0073 0.062 Uiso 1 1 d R U
H3B H 0.7467 0.1877 -0.0679 0.062 Uiso 1 1 d R U
C9 C 0.9472(9) 0.1791(7) 0.2049(8) 0.055(2) Uani 1 1 d . .
H9A H 0.9624 0.1739 0.2671 0.066 Uiso 1 1 d R U
H9B H 1.0151 0.2039 0.1502 0.066 Uiso 1 1 d R U
C14 C 0.5810(10) 0.8442(7) 0.2229(7) 0.049(2) Uani 1 1 d . .
H14A H 0.6648 0.8580 0.1959 0.059 Uiso 1 1 d R U
H14B H 0.5145 0.9109 0.2006 0.059 Uiso 1 1 d R U
C18 C 0.8710(8) 0.4373(7) 0.3413(7) 0.045(2) Uani 1 1 d . .
H18A H 0.9067 0.3900 0.2912 0.054 Uiso 1 1 d R U
H18B H 0.9025 0.3936 0.3988 0.054 Uiso 1 1 d R U
C16 C 0.8515(9) 0.5011(8) 0.1153(7) 0.054(2) Uani 1 1 d . .
H16A H 0.8445 0.5164 0.0482 0.065 Uiso 1 1 d R U
H16B H 0.9115 0.4250 0.1271 0.065 Uiso 1 1 d R U
C17 C 0.9058(9) 0.5832(9) 0.1233(7) 0.055(3) Uani 1 1 d . .
H17A H 1.0007 0.5493 0.1102 0.066 Uiso 1 1 d R U
H17B H 0.8884 0.6501 0.0726 0.066 Uiso 1 1 d R U
C6 C 0.6348(9) 0.0923(8) 0.3729(7) 0.051(2) Uani 1 1 d . .
H6A H 0.5803 0.0569 0.3665 0.062 Uiso 1 1 d R U
H6B H 0.6138 0.0931 0.4435 0.062 Uiso 1 1 d R U
C4 C 0.6035(10) 0.1662(9) 0.0624(7) 0.054(2) Uani 1 1 d . .
H4A H 0.5441 0.2382 0.0395 0.065 Uiso 1 1 d R U
H4B H 0.5813 0.1073 0.0535 0.065 Uiso 1 1 d R U
C13 C 0.4527(11) 0.7492(9) 0.2028(9) 0.066(3) Uani 1 1 d . .
H13A H 0.3900 0.7962 0.2519 0.079 Uiso 1 1 d R U
H13B H 0.4308 0.7818 0.1401 0.079 Uiso 1 1 d R U
C7 C 0.7805(15) 0.0254(13) 0.3330(11) 0.097(4) Uani 1 1 d . U
H7A H 0.8324 0.0401 0.3629 0.117 Uiso 1 1 d R U
H7B H 0.7924 -0.0544 0.3515 0.117 Uiso 1 1 d R U
C8 C 0.9617(16) 0.0655(13) 0.1972(13) 0.101(4) Uani 1 1 d . U
H8A H 1.0091 0.0090 0.2425 0.121 Uiso 1 1 d R U
H8B H 1.0121 0.0522 0.1294 0.121 Uiso 1 1 d R U
C5 C 0.2481(15) 0.1380(14) 0.3622(11) 0.097(5) Uani 1 1 d . .
H5A H 0.2136 0.0986 0.4275 0.146 Uiso 1 1 d R U
H5B H 0.2935 0.0869 0.3155 0.146 Uiso 1 1 d R U
H5C H 0.1768 0.1979 0.3407 0.146 Uiso 1 1 d R U
O7 O 0.7719(6) 0.2328(5) 0.4130(5) 0.0529(16) Uani 1 1 d . .
C10 C 0.7939(9) 0.2131(7) 0.4934(7) 0.047(2) Uani 1 1 d . .
H10A H 0.8498 0.1382 0.5120 0.056 Uiso 1 1 d R U
Cl2 Cl 0.0854(3) 0.1472(2) 0.8937(2) 0.0799(10) Uani 1 1 d . .
C1 C 0.6201(9) 0.4062(7) 0.0618(6) 0.046(2) Uani 1 1 d . .
H1A H 0.6123 0.4839 0.0546 0.056 Uiso 1 1 d R U
H1B H 0.5540 0.4055 0.0370 0.056 Uiso 1 1 d R U
C2 C 0.7556(10) 0.3440(7) 0.0014(6) 0.050(2) Uani 1 1 d . .
H2A H 0.7580 0.3596 -0.0683 0.059 Uiso 1 1 d R U
H2B H 0.8199 0.3709 0.0050 0.059 Uiso 1 1 d R U
O1W O 0.2508(7) 0.2412(6) 0.5400(5) 0.0651(19) Uani 1 1 d . .
H1WA H 0.2753 0.2954 0.5359 0.098 Uiso 1 1 d R U
H1WB H 0.2819 0.1861 0.5821 0.098 Uiso 1 1 d R U
O15 O 0.7173(11) 0.7801(8) 0.9704(7) 0.099(3) Uani 1 1 d D U
H15C H 0.6710 0.7493 0.9626 0.119 Uiso 1 1 d R U
C20 C 0.6945(14) 0.8949(9) 0.9273(11) 0.089(4) Uani 1 1 d D U
H20A H 0.6980 0.9308 0.9737 0.134 Uiso 1 1 d R U
H20B H 0.6095 0.9296 0.9158 0.134 Uiso 1 1 d R U
H20C H 0.7620 0.9029 0.8651 0.134 Uiso 1 1 d R U
O16 O 0.9844(12) 0.3049(12) 0.5998(11) 0.141(4) Uani 1 1 d D U
H16C H 1.0663 0.3137 0.5912 0.169 Uiso 1 1 d R U
C21 C 0.937(2) 0.2521(16) 0.6970(13) 0.132(6) Uani 1 1 d D U
H21A H 0.9958 0.2350 0.7350 0.198 Uiso 1 1 d R U
H21B H 0.9282 0.1837 0.6947 0.198 Uiso 1 1 d R U
H21C H 0.8515 0.3013 0.7283 0.198 Uiso 1 1 d R U

loop_
_atom_site_aniso_label
_atom_site_aniso_U_11
_atom_site_aniso_U_22
_atom_site_aniso_U_33
_atom_site_aniso_U_23
_atom_site_aniso_U_13
_atom_site_aniso_U_12
Dy1 0.0358(2) 0.0297(2) 0.0291(2) -0.01800(14) 0.00615(14) -0.01492(16)
Co1 0.0306(5) 0.0298(5) 0.0307(5) -0.0163(4) 0.0018(4) -0.0103(4)
Co4 0.0371(5) 0.0290(5) 0.0278(5) -0.0150(4) 0.0067(4) -0.0170(4)
Co3 0.0368(6) 0.0306(5) 0.0338(5) -0.0192(4) 0.0056(4) -0.0150(4)
Co2 0.0385(6) 0.0401(6) 0.0386(6) -0.0225(5) 0.0040(4) -0.0181(5)
Cl1 0.0525(13) 0.0642(15) 0.0649(15) -0.0253(12) -0.0154(11) -0.0129(11)
O9 0.031(3) 0.028(2) 0.024(2) -0.0134(19) 0.0068(19) -0.012(2)
O12 0.047(3) 0.038(3) 0.030(3) -0.022(2) 0.010(2) -0.023(2)
O11 0.043(3) 0.033(3) 0.034(3) -0.017(2) 0.003(2) -0.015(2)
O14 0.033(3) 0.048(3) 0.054(3) -0.031(3) -0.002(2) -0.013(3)
O3 0.038(3) 0.035(3) 0.032(3) -0.015(2) 0.003(2) -0.015(2)
O13 0.031(3) 0.034(3) 0.037(3) -0.015(2) 0.005(2) -0.016(2)
O5 0.038(3) 0.034(3) 0.037(3) -0.018(2) 0.004(2) -0.017(2)
O6 0.040(3) 0.041(3) 0.042(3) -0.024(3) 0.005(2) -0.015(2)
O1 0.059(4) 0.073(4) 0.050(4) -0.022(3) 0.000(3) -0.042(4)
O8 0.055(4) 0.037(3) 0.053(4) -0.021(3) -0.015(3) -0.003(3)
O4 0.035(3) 0.032(3) 0.041(3) -0.023(2) 0.005(2) -0.010(2)
O10 0.034(3) 0.031(3) 0.029(3) -0.010(2) -0.001(2) -0.013(2)
O2 0.047(3) 0.044(3) 0.043(3) -0.024(3) 0.003(2) -0.024(3)
N1 0.049(4) 0.048(4) 0.034(4) -0.022(3) 0.008(3) -0.024(3)
N3 0.064(5) 0.033(4) 0.040(4) -0.004(3) -0.009(3) -0.026(3)
C11 0.031(4) 0.035(4) 0.042(4) -0.014(3) -0.003(3) -0.013(3)
N2 0.053(4) 0.031(3) 0.047(4) -0.025(3) 0.002(3) -0.010(3)
N4 0.041(4) 0.040(4) 0.040(4) -0.022(3) 0.012(3) -0.020(3)
C12 0.047(5) 0.049(5) 0.040(4) -0.008(4) -0.007(4) -0.022(4)
C15 0.065(6) 0.042(5) 0.057(6) -0.028(4) -0.004(5) -0.020(4)
C19 0.039(5) 0.057(6) 0.060(6) -0.033(5) 0.013(4) -0.023(4)
C3 0.064(6) 0.056(5) 0.041(5) -0.029(4) -0.001(4) -0.025(5)
C9 0.047(5) 0.046(5) 0.067(6) -0.030(5) 0.003(4) -0.014(4)
C14 0.058(5) 0.026(4) 0.056(5) -0.008(4) -0.015(4) -0.009(4)
C18 0.037(4) 0.045(5) 0.049(5) -0.021(4) 0.002(4) -0.015(4)
C16 0.055(5) 0.056(5) 0.048(5) -0.031(4) 0.021(4) -0.033(5)
C17 0.055(5) 0.068(6) 0.043(5) -0.031(4) 0.027(4) -0.044(5)
C6 0.052(5) 0.057(6) 0.043(5) -0.014(4) 0.006(4) -0.030(4)
C4 0.057(6) 0.059(6) 0.056(6) -0.037(5) -0.005(4) -0.021(5)
C13 0.078(7) 0.056(6) 0.074(7) -0.005(5) -0.026(6) -0.031(5)
C7 0.100(6) 0.086(6) 0.089(6) -0.018(4) -0.016(4) -0.023(4)
C8 0.100(6) 0.095(6) 0.114(6) -0.020(4) -0.033(4) -0.038(4)
C5 0.117(11) 0.133(12) 0.083(9) -0.016(8) -0.016(8) -0.096(10)
O7 0.060(4) 0.040(3) 0.055(4) -0.024(3) -0.007(3) -0.012(3)
C10 0.048(5) 0.035(4) 0.053(5) -0.012(4) -0.014(4) -0.008(4)
Cl2 0.0733(17) 0.0562(15) 0.092(2) -0.0464(14) 0.0356(15) -0.0358(13)
C1 0.064(6) 0.037(4) 0.031(4) -0.008(3) -0.005(4) -0.016(4)
C2 0.063(6) 0.047(5) 0.032(4) -0.013(4) 0.004(4) -0.023(4)
O1W 0.075(5) 0.076(5) 0.050(4) -0.024(3) 0.001(3) -0.039(4)
O15 0.138(7) 0.103(6) 0.071(5) -0.019(4) -0.028(5) -0.055(5)
C20 0.086(7) 0.081(7) 0.097(7) -0.017(6) -0.017(6) -0.032(6)
O16 0.107(7) 0.174(9) 0.148(8) -0.052(7) -0.043(6) -0.032(6)
C21 0.141(10) 0.124(10) 0.129(10) -0.011(8) -0.057(8) -0.035(8)

loop_
_atom_type_symbol
_atom_type_description
_atom_type_scat_dispersion_real
_atom_type_scat_dispersion_imag
_atom_type_scat_source
C C 0.0033 0.0016 'International Tables Vol C Tables 4.2.6.8 and 6.1.1.4'
H H 0.0000 0.0000 'International Tables Vol C Tables 4.2.6.8 and 6.1.1.4'
N N 0.0061 0.0033 'International Tables Vol C Tables 4.2.6.8 and 6.1.1.4'
O O 0.0106 0.0060 'International Tables Vol C Tables 4.2.6.8 and 6.1.1.4'
Cl Cl 0.1484 0.1585 'International Tables Vol C Tables 4.2.6.8 and 6.1.1.4'
Co Co 0.3494 0.9721 'International Tables Vol C Tables 4.2.6.8 and 6.1.1.4'
Dy Dy -0.1892 4.4098 'International Tables Vol C Tables 4.2.6.8 and 6.1.1.4'

loop_
_geom_angle_atom_site_label_1
_geom_angle_atom_site_label_2
_geom_angle_atom_site_label_3
_geom_angle
_geom_angle_site_symmetry_1
_geom_angle_site_symmetry_3
O9 Dy1 O12 125.31(16) . .
O9 Dy1 O4 148.46(19) . .
O12 Dy1 O4 77.10(18) . .
O9 Dy1 O7 76.5(2) . .
O12 Dy1 O7 119.6(2) . .
O4 Dy1 O7 72.7(2) . .
O9 Dy1 O5 97.55(17) . .
O12 Dy1 O5 136.24(17) . .
O4 Dy1 O5 68.33(17) . .
O7 Dy1 O5 74.9(2) . .
O9 Dy1 O13 71.55(17) . .
O12 Dy1 O13 65.42(18) . .
O4 Dy1 O13 105.53(18) . .
O7 Dy1 O13 74.2(2) . .
O5 Dy1 O13 148.90(19) . .
O9 Dy1 O10 69.75(16) . .
O12 Dy1 O10 62.85(17) . .
O4 Dy1 O10 139.15(17) . .
O7 Dy1 O10 133.78(18) . .
O5 Dy1 O10 138.96(18) . .
O13 Dy1 O10 65.84(17) . .
O9 Dy1 O3 135.59(17) . .
O12 Dy1 O3 79.35(17) . .
O4 Dy1 O3 63.86(18) . .
O7 Dy1 O3 126.89(19) . .
O5 Dy1 O3 61.92(17) . .
O13 Dy1 O3 144.77(16) . .
O10 Dy1 O3 99.33(17) . .
O9 Dy1 O6 72.51(17) . .
O12 Dy1 O6 115.74(19) . .
O4 Dy1 O6 121.04(17) . .
O7 Dy1 O6 124.6(2) . .
O5 Dy1 O6 65.30(17) . .
O13 Dy1 O6 132.81(16) . .
O10 Dy1 O6 73.67(16) . .
O3 Dy1 O6 63.18(17) . .
O9 Dy1 Co3 136.24(12) . .
O12 Dy1 Co3 97.92(12) . .
O4 Dy1 Co3 37.85(13) . .
O7 Dy1 Co3 88.70(15) . .
O5 Dy1 Co3 38.70(12) . .
O13 Dy1 Co3 143.37(12) . .
O10 Dy1 Co3 137.48(12) . .
O3 Dy1 Co3 38.20(12) . .
O6 Dy1 Co3 83.57(11) . .
O9 Dy1 Co4 88.08(12) . .
O12 Dy1 Co4 37.38(12) . .
O4 Dy1 Co4 109.37(13) . .
O7 Dy1 Co4 112.05(15) . .
O5 Dy1 Co4 172.01(13) . .
O13 Dy1 Co4 38.65(13) . .
O10 Dy1 Co4 38.48(12) . .
O3 Dy1 Co4 110.11(12) . .
O6 Dy1 Co4 111.48(12) . .
Co3 Dy1 Co4 135.30(4) . .
O9 Dy1 Co1 34.70(13) . .
O12 Dy1 Co1 101.98(13) . .
O4 Dy1 Co1 128.31(14) . .
O7 Dy1 Co1 63.17(15) . .
O5 Dy1 Co1 120.25(13) . .
O13 Dy1 Co1 38.69(11) . .
O10 Dy1 Co1 71.13(12) . .
O3 Dy1 Co1 167.82(12) . .
O6 Dy1 Co1 106.01(12) . .
Co3 Dy1 Co1 151.02(3) . .
Co4 Dy1 Co1 67.39(3) . .
O9 Co1 O9 86.4(2) 2_666 .
O9 Co1 O8 173.1(2) 2_666 .
O9 Co1 O8 94.9(2) . .
O9 Co1 O14 95.9(2) 2_666 .
O9 Co1 O14 172.3(2) . .
O8 Co1 O14 83.6(2) . .
O9 Co1 O10 81.15(19) 2_666 2_666
O9 Co1 O10 92.61(19) . 2_666
O8 Co1 O10 92.0(2) . 2_666
O14 Co1 O10 95.0(2) . 2_666
O9 Co1 O13 92.63(19) 2_666 .
O9 Co1 O13 81.94(19) . .
O8 Co1 O13 94.3(2) . .
O14 Co1 O13 90.6(2) . .
O10 Co1 O13 172.0(2) 2_666 .
O9 Co1 Co1 43.26(14) 2_666 2_666
O9 Co1 Co1 43.18(14) . 2_666
O8 Co1 Co1 137.67(18) . 2_666
O14 Co1 Co1 138.69(17) . 2_666
O10 Co1 Co1 85.74(15) 2_666 2_666
O13 Co1 Co1 86.29(15) . 2_666
O9 Co1 Dy1 99.68(14) 2_666 .
O9 Co1 Dy1 39.52(12) . .
O8 Co1 Dy1 85.54(17) . .
O14 Co1 Dy1 132.74(15) . .
O10 Co1 Dy1 131.26(14) 2_666 .
O13 Co1 Dy1 44.64(13) . .
Co1 Co1 Dy1 65.52(4) 2_666 .
O12 Co4 O11 177.2(2) . .
O12 Co4 N4 86.7(3) . .
O11 Co4 N4 90.6(2) . .
O12 Co4 O10 83.1(2) . .
O11 Co4 O10 99.6(2) . .
N4 Co4 O10 169.5(2) . .
O12 Co4 O13 85.8(2) . .
O11 Co4 O13 93.3(2) . .
N4 Co4 O13 88.8(3) . .
O10 Co4 O13 87.8(2) . .
O12 Co4 N3 95.1(3) . .
O11 Co4 N3 86.1(3) . .
N4 Co4 N3 96.4(3) . .
O10 Co4 N3 87.2(3) . .
O13 Co4 N3 174.8(3) . .
O12 Co4 Dy1 49.66(15) . .
O11 Co4 Dy1 131.43(16) . .
N4 Co4 Dy1 117.4(2) . .
O10 Co4 Dy1 53.21(15) . .
O13 Co4 Dy1 52.14(15) . .
N3 Co4 Dy1 125.1(2) . .
O4 Co3 O3 86.8(2) . .
O4 Co3 O2 175.5(2) . .
O3 Co3 O2 89.4(2) . .
O4 Co3 O5 91.0(2) . .
O3 Co3 O5 83.3(2) . .
O2 Co3 O5 86.0(2) . .
O4 Co3 N2 86.7(3) . .
O3 Co3 N2 169.3(3) . .
O2 Co3 N2 96.7(3) . .
O5 Co3 N2 88.3(3) . .
O4 Co3 N1 94.3(3) . .
O3 Co3 N1 89.0(3) . .
O2 Co3 N1 88.2(3) . .
O5 Co3 N1 170.4(3) . .
N2 Co3 N1 100.0(3) . .
O4 Co3 Co2 126.07(15) . .
O3 Co3 Co2 53.51(15) . .
O2 Co3 Co2 49.43(17) . .
O5 Co3 Co2 53.88(17) . .
N2 Co3 Co2 125.4(2) . .
N1 Co3 Co2 116.7(2) . .
O4 Co3 Dy1 51.62(15) . .
O3 Co3 Dy1 54.69(17) . .
O2 Co3 Dy1 123.95(16) . .
O5 Co3 Dy1 52.19(15) . .
N2 Co3 Dy1 114.7(2) . .
N1 Co3 Dy1 126.6(2) . .
Co2 Co3 Dy1 74.73(3) . .
O2 Co2 O6 149.8(2) . .
O2 Co2 O1 102.3(2) . .
O6 Co2 O1 94.2(2) . .
O2 Co2 O3 78.0(2) . .
O6 Co2 O3 78.2(2) . .
O1 Co2 O3 160.9(3) . .
O2 Co2 O5 75.4(2) . .
O6 Co2 O5 79.2(2) . .
O1 Co2 O5 91.0(2) . .
O3 Co2 O5 70.4(2) . .
O2 Co2 Cl1 103.24(19) . .
O6 Co2 Cl1 99.83(19) . .
O1 Co2 Cl1 96.2(2) . .
O3 Co2 Cl1 102.33(17) . .
O5 Co2 Cl1 172.71(15) . .
O2 Co2 Co3 44.80(15) . .
O6 Co2 Co3 105.08(16) . .
O1 Co2 Co3 124.0(2) . .
O3 Co2 Co3 44.11(14) . .
O5 Co2 Co3 44.55(14) . .
Cl1 Co2 Co3 129.80(9) . .
Co1 O9 Co1 93.56(19) 2_666 .
Co1 O9 Dy1 108.1(2) 2_666 .
Co1 O9 Dy1 105.8(2) . .
Co1 O9 H9C 115.6 2_666 .
Co1 O9 H9C 115.6 . .
Dy1 O9 H9C 115.6 . .
C16 O12 Co4 115.0(5) . .
C16 O12 Dy1 132.5(5) . .
Co4 O12 Dy1 93.0(2) . .
C15 O11 Co4 112.1(5) . .
C11 O14 Co1 124.5(5) . .
C1 O3 Co3 111.7(5) . .
C1 O3 Co2 124.7(5) . .
Co3 O3 Co2 82.4(2) . .
C1 O3 Dy1 135.6(5) . .
Co3 O3 Dy1 87.1(2) . .
Co2 O3 Dy1 96.58(19) . .
C18 O13 Co4 108.2(5) . .
C18 O13 Co1 118.3(5) . .
Co4 O13 Co1 125.1(2) . .
C18 O13 Dy1 114.2(4) . .
Co4 O13 Dy1 89.2(2) . .
Co1 O13 Dy1 96.67(18) . .
C6 O5 Co3 109.7(5) . .
C6 O5 Co2 120.1(5) . .
Co3 O5 Co2 81.6(2) . .
C6 O5 Dy1 138.4(5) . .
Co3 O5 Dy1 89.11(19) . .
Co2 O5 Dy1 98.6(2) . .
C11 O6 Co2 123.8(5) 2_666 .
C11 O6 Dy1 139.5(5) 2_666 .
Co2 O6 Dy1 96.5(2) . .
C5 O1 Co2 129.6(7) . .
C5 O1 H1C 114.9 . .
Co2 O1 H1C 115.4 . .
C10 O8 Co1 121.3(6) . .
C9 O4 Co3 112.3(5) . .
C9 O4 Dy1 137.6(5) . .
Co3 O4 Dy1 90.5(2) . .
C12 O10 Co4 107.7(4) . .
C12 O10 Co1 117.7(5) . 2_666
Co4 O10 Co1 126.0(3) . 2_666
C12 O10 Dy1 114.0(5) . .
Co4 O10 Dy1 88.30(19) . .
Co1 O10 Dy1 98.03(18) 2_666 .
C4 O2 Co3 110.7(5) . .
C4 O2 Co2 121.7(5) . .
Co3 O2 Co2 85.8(2) . .
C3 N1 C2 117.3(8) . .
C3 N1 Co3 106.8(5) . .
C2 N1 Co3 105.3(5) . .
C3 N1 H1D 109.1 . .
C2 N1 H1D 109.1 . .
Co3 N1 H1D 109.1 . .
C14 N3 C13 107.7(7) . .
C14 N3 Co4 107.3(5) . .
C13 N3 Co4 107.6(5) . .
O14 C11 O6 125.8(7) . 2_666
O14 C11 H11A 109.7 . .
O6 C11 H11A 124.4 2_666 .
C7 N2 C8 107.0(11) . .
C7 N2 Co3 108.6(7) . .
C8 N2 Co3 107.2(7) . .
C7 N2 H2C 111.3 . .
C8 N2 H2C 111.3 . .
Co3 N2 H2C 111.3 . .
C17 N4 C19 114.1(7) . .
C17 N4 Co4 107.9(5) . .
C19 N4 Co4 105.1(5) . .
O10 C12 C13 108.7(8) . .
O10 C12 H12A 110.0 . .
C13 C12 H12A 109.9 . .
O10 C12 H12B 110.0 . .
C13 C12 H12B 109.9 . .
H12A C12 H12B 108.4 . .
O11 C15 C14 109.7(7) . .
O11 C15 H15A 109.8 . .
C14 C15 H15A 109.7 . .
O11 C15 H15B 109.7 . .
C14 C15 H15B 109.8 . .
H15A C15 H15B 108.2 . .
N4 C19 C18 110.1(7) . .
N4 C19 H19A 109.6 . .
C18 C19 H19A 109.6 . .
N4 C19 H19B 109.7 . .
C18 C19 H19B 109.6 . .
H19A C19 H19B 108.2 . .
N1 C3 C4 110.0(7) . .
N1 C3 H3A 110.0 . .
C4 C3 H3A 109.6 . .
N1 C3 H3B 109.4 . .
C4 C3 H3B 109.7 . .
H3A C3 H3B 108.1 . .
O4 C9 C8 114.9(9) . .
O4 C9 H9A 108.8 . .
C8 C9 H9A 108.3 . .
O4 C9 H9B 108.3 . .
C8 C9 H9B 108.7 . .
H9A C9 H9B 107.6 . .
C15 C14 N3 107.3(7) . .
C15 C14 H14A 110.3 . .
N3 C14 H14A 110.3 . .
C15 C14 H14B 110.2 . .
N3 C14 H14B 110.2 . .
H14A C14 H14B 108.5 . .
O13 C18 C19 108.6(7) . .
O13 C18 H18A 109.9 . .
C19 C18 H18A 109.9 . .
O13 C18 H18B 110.0 . .
C19 C18 H18B 110.0 . .
H18A C18 H18B 108.3 . .
O12 C16 C17 110.6(6) . .
O12 C16 H16A 109.6 . .
C17 C16 H16A 109.5 . .
O12 C16 H16B 109.5 . .
C17 C16 H16B 109.5 . .
H16A C16 H16B 108.1 . .
N4 C17 C16 112.1(6) . .
N4 C17 H17A 109.2 . .
C16 C17 H17A 109.2 . .
N4 C17 H17B 109.2 . .
C16 C17 H17B 109.2 . .
H17A C17 H17B 107.9 . .
O5 C6 C7 110.2(8) . .
O5 C6 H6A 109.7 . .
C7 C6 H6A 109.9 . .
O5 C6 H6B 109.5 . .
C7 C6 H6B 109.4 . .
H6A C6 H6B 108.1 . .
O2 C4 C3 110.0(8) . .
O2 C4 H4A 109.9 . .
C3 C4 H4A 109.6 . .
O2 C4 H4B 109.5 . .
C3 C4 H4B 109.6 . .
H4A C4 H4B 108.2 . .
C12 C13 N3 109.1(8) . .
C12 C13 H13A 109.8 . .
N3 C13 H13A 109.8 . .
C12 C13 H13B 109.9 . .
N3 C13 H13B 109.9 . .
H13A C13 H13B 108.3 . .
N2 C7 C6 110.5(11) . .
N2 C7 H7A 109.4 . .
C6 C7 H7A 109.8 . .
N2 C7 H7B 109.6 . .
C6 C7 H7B 109.4 . .
H7A C7 H7B 108.1 . .
C9 C8 N2 109.5(11) . .
C9 C8 H8A 110.1 . .
N2 C8 H8A 109.9 . .
C9 C8 H8B 109.5 . .
N2 C8 H8B 109.7 . .
H8A C8 H8B 108.2 . .
O1 C5 H5A 110.2 . .
O1 C5 H5B 108.7 . .
H5A C5 H5B 109.5 . .
O1 C5 H5C 109.4 . .
H5A C5 H5C 109.5 . .
H5B C5 H5C 109.5 . .
C10 O7 Dy1 140.9(6) . .
O7 C10 O8 128.8(8) . .
O7 C10 H10A 115.7 . .
O8 C10 H10A 115.5 . .
O3 C1 C2 110.3(7) . .
O3 C1 H1A 109.5 . .
C2 C1 H1A 109.6 . .
O3 C1 H1B 109.6 . .
C2 C1 H1B 109.7 . .
H1A C1 H1B 108.2 . .
N1 C2 C1 111.4(7) . .
N1 C2 H2A 109.1 . .
C1 C2 H2A 109.2 . .
N1 C2 H2B 109.7 . .
C1 C2 H2B 109.4 . .
H2A C2 H2B 108.0 . .
H1WA O1W H1WB 108.5 . .
C20 O15 H15C 116.0 . .
O15 C20 H20A 107.2 . .
O15 C20 H20B 111.2 . .
H20A C20 H20B 109.5 . .
O15 C20 H20C 109.9 . .
H20A C20 H20C 109.5 . .
H20B C20 H20C 109.5 . .
C21 O16 H16C 110.5 . .
O16 C21 H21A 110.3 . .
O16 C21 H21B 109.1 . .
H21A C21 H21B 109.5 . .
O16 C21 H21C 109.0 . .
H21A C21 H21C 109.5 . .
H21B C21 H21C 109.5 . .

loop_
_geom_bond_atom_site_label_1
_geom_bond_atom_site_label_2
_geom_bond_distance
_geom_bond_site_symmetry_2
Dy1 O9 2.299(5) .
Dy1 O12 2.377(5) .
Dy1 O4 2.405(5) .
Dy1 O7 2.400(7) .
Dy1 O5 2.424(5) .
Dy1 O13 2.459(5) .
Dy1 O10 2.495(5) .
Dy1 O3 2.506(6) .
Dy1 O6 2.621(6) .
Dy1 Co3 3.0677(18) .
Dy1 Co4 3.114(2) .
Dy1 Co1 3.476(2) .
Co1 O9 2.054(5) 2_666
Co1 O9 2.056(5) .
Co1 O8 2.088(6) .
Co1 O14 2.096(6) .
Co1 O10 2.166(5) 2_666
Co1 O13 2.188(5) .
Co1 Co1 2.995(3) 2_666
Co4 O12 1.893(5) .
Co4 O11 1.923(5) .
Co4 N4 1.935(7) .
Co4 O10 1.939(5) .
Co4 O13 1.945(6) .
Co4 N3 1.960(7) .
Co3 O4 1.883(5) .
Co3 O3 1.900(5) .
Co3 O2 1.911(6) .
Co3 O5 1.918(5) .
Co3 N2 1.924(7) .
Co3 N1 1.933(7) .
Co3 Co2 2.705(2) .
Co2 O2 2.060(5) .
Co2 O6 2.064(5) .
Co2 O1 2.074(6) .
Co2 O3 2.194(5) .
Co2 O5 2.209(6) .
Co2 Cl1 2.368(3) .
O9 Co1 2.054(5) 2_666
O9 H9C 0.9800 .
O12 C16 1.425(9) .
O11 C15 1.410(11) .
O14 C11 1.248(9) .
O3 C1 1.423(10) .
O13 C18 1.434(10) .
O5 C6 1.397(11) .
O6 C11 1.262(9) 2_666
O1 C5 1.397(12) .
O1 H1C 0.8498 .
O8 C10 1.248(11) .
O4 C9 1.406(11) .
O10 C12 1.433(10) .
O10 Co1 2.166(5) 2_666
O2 C4 1.440(11) .
N1 C3 1.483(11) .
N1 C2 1.483(11) .
N1 H1D 0.9800 .
N3 C14 1.505(11) .
N3 C13 1.521(13) .
C11 O6 1.262(9) 2_666
C11 H11A 0.9601 .
N2 C7 1.475(16) .
N2 C8 1.506(16) .
N2 H2C 0.9800 .
N4 C17 1.483(10) .
N4 C19 1.489(13) .
C12 C13 1.490(13) .
C12 H12A 0.9698 .
C12 H12B 0.9699 .
C15 C14 1.499(13) .
C15 H15A 0.9697 .
C15 H15B 0.9701 .
C19 C18 1.491(12) .
C19 H19A 0.9698 .
C19 H19B 0.9699 .
C3 C4 1.489(13) .
C3 H3A 0.9697 .
C3 H3B 0.9699 .
C9 C8 1.477(17) .
C9 H9A 0.9700 .
C9 H9B 0.9700 .
C14 H14A 0.9700 .
C14 H14B 0.9700 .
C18 H18A 0.9700 .
C18 H18B 0.9700 .
C16 C17 1.511(12) .
C16 H16A 0.9700 .
C16 H16B 0.9700 .
C17 H17A 0.9700 .
C17 H17B 0.9699 .
C6 C7 1.526(17) .
C6 H6A 0.9700 .
C6 H6B 0.9701 .
C4 H4A 0.9701 .
C4 H4B 0.9700 .
C13 H13A 0.9701 .
C13 H13B 0.9700 .
C7 H7A 0.9700 .
C7 H7B 0.9700 .
C8 H8A 0.9699 .
C8 H8B 0.9701 .
C5 H5A 0.9599 .
C5 H5B 0.9601 .
C5 H5C 0.9601 .
O7 C10 1.228(11) .
C10 H10A 0.9600 .
C1 C2 1.504(12) .
C1 H1A 0.9700 .
C1 H1B 0.9699 .
C2 H2A 0.9703 .
C2 H2B 0.9700 .
O1W H1WA 0.8501 .
O1W H1WB 0.8500 .
O15 C20 1.410(9) .
O15 H15C 0.8499 .
C20 H20A 0.9600 .
C20 H20B 0.9599 .
C20 H20C 0.9600 .
O16 C21 1.389(9) .
O16 H16C 0.9599 .
C21 H21A 0.9600 .
C21 H21B 0.9600 .
C21 H21C 0.9601 .

loop_
_geom_torsion_atom_site_label_1
_geom_torsion_atom_site_label_2
_geom_torsion_atom_site_label_3
_geom_torsion_atom_site_label_4
_geom_torsion
_geom_torsion_site_symmetry_1
_geom_torsion_site_symmetry_4
N4 Co4 O12 C16 -9.6(7) . .
O10 Co4 O12 C16 173.1(7) . .
O13 Co4 O12 C16 -98.7(6) . .
N3 Co4 O12 C16 86.5(7) . .
Dy1 Co4 O12 C16 -140.5(7) . .
N4 Co4 O12 Dy1 130.8(3) . .
O10 Co4 O12 Dy1 -46.5(2) . .
O13 Co4 O12 Dy1 41.8(2) . .
N3 Co4 O12 Dy1 -133.0(3) . .
O4 Co3 O3 C1 94.8(5) . .
O2 Co3 O3 C1 -87.6(5) . .
O5 Co3 O3 C1 -173.7(6) . .
N2 Co3 O3 C1 147.4(14) . .
N1 Co3 O3 C1 0.5(6) . .
Co2 Co3 O3 C1 -124.4(6) . .
Dy1 Co3 O3 C1 138.6(6) . .
O4 Co3 O3 Co2 -140.8(2) . .
O2 Co3 O3 Co2 36.7(2) . .
O5 Co3 O3 Co2 -49.35(19) . .
N2 Co3 O3 Co2 -88.2(14) . .
N1 Co3 O3 Co2 124.9(2) . .
Dy1 Co3 O3 Co2 -97.03(17) . .
O4 Co3 O3 Dy1 -43.73(19) . .
O2 Co3 O3 Dy1 133.8(2) . .
O5 Co3 O3 Dy1 47.69(19) . .
N2 Co3 O3 Dy1 8.9(15) . .
N1 Co3 O3 Dy1 -138.1(2) . .
Co2 Co3 O3 Dy1 97.03(17) . .
O3 Co3 O4 C9 -170.7(6) . .
O5 Co3 O4 C9 106.1(6) . .
N2 Co3 O4 C9 17.8(6) . .
N1 Co3 O4 C9 -82.0(6) . .
Co2 Co3 O4 C9 150.3(5) . .
Dy1 Co3 O4 C9 143.3(6) . .
O3 Co3 O4 Dy1 46.0(2) . .
O5 Co3 O4 Dy1 -37.2(2) . .
N2 Co3 O4 Dy1 -125.5(3) . .
N1 Co3 O4 Dy1 134.7(3) . .
Co2 Co3 O4 Dy1 7.0(3) . .
Co1 O14 C11 O6 3.4(12) . 2_666
Co4 O10 C12 C13 -44.9(8) . .
Co1 O10 C12 C13 104.9(7) 2_666 .
Dy1 O10 C12 C13 -141.1(7) . .
Co4 O11 C15 C14 -32.0(9) . .
C17 N4 C19 C18 -80.7(8) . .
Co4 N4 C19 C18 37.4(7) . .
C2 N1 C3 C4 -82.4(10) . .
Co3 N1 C3 C4 35.4(9) . .
Co3 O4 C9 C8 -3.1(12) . .
Dy1 O4 C9 C8 114.5(10) . .
O11 C15 C14 N3 45.7(10) . .
C13 N3 C14 C15 78.0(9) . .
Co4 N3 C14 C15 -37.6(8) . .
Co4 O13 C18 C19 34.9(8) . .
Co1 O13 C18 C19 -114.8(7) . .
Dy1 O13 C18 C19 132.5(6) . .
N4 C19 C18 O13 -49.1(9) . .
Co4 O12 C16 C17 -5.4(11) . .
Dy1 O12 C16 C17 -125.7(7) . .
C19 N4 C17 C16 86.4(10) . .
Co4 N4 C17 C16 -30.1(10) . .
O12 C16 C17 N4 23.5(13) . .
Co3 O5 C6 C7 35.1(10) . .
Co2 O5 C6 C7 126.8(9) . .
Dy1 O5 C6 C7 -77.2(11) . .
Co3 O2 C4 C3 27.3(9) . .
Co2 O2 C4 C3 125.4(7) . .
N1 C3 C4 O2 -41.7(11) . .
O10 C12 C13 N3 46.9(10) . .
C14 N3 C13 C12 -141.2(8) . .
Co4 N3 C13 C12 -25.8(10) . .
C8 N2 C7 C6 138.0(11) . .
Co3 N2 C7 C6 22.6(13) . .
O5 C6 C7 N2 -38.5(14) . .
O4 C9 C8 N2 -18.9(16) . .
C7 N2 C8 C9 -85.2(13) . .
Co3 N2 C8 C9 31.1(13) . .
Dy1 O7 C10 O8 -7.5(17) . .
Co1 O8 C10 O7 1.7(13) . .
Co3 O3 C1 C2 -20.6(9) . .
Co2 O3 C1 C2 -116.4(7) . .
Dy1 O3 C1 C2 88.6(8) . .
C3 N1 C2 C1 83.3(9) . .
Co3 N1 C2 C1 -35.3(9) . .
O3 C1 C2 N1 37.7(10) . .
